data_4037122
loop_
_publ_author_name
'Liew, Sean K.'
'Holownia, Aleksandra'
'Tilley, Andrew J.'
'Carrera, Elisa I.'
'Seferos, Dwight S.'
'Yudin, Andrei K.'

_publ_section_title
;
 A Study of Boratriazaroles: An Underdeveloped Class of Heterocycles.
;
_journal_issue 21
_journal_name_full 'The Journal of organic chemistry'
_journal_page_first 10444
_journal_page_last 10453
_journal_paper_doi 10.1021/acs.joc.6b01565
_journal_volume 81
_journal_year 2016
_chemical_formula_moiety 'C18 H13 B F2 N4'
_chemical_formula_sum 'C18 H13 B F2 N4'
_chemical_formula_weight 334.13
_space_group_crystal_system monoclinic
_space_group_IT_number 14
_space_group_name_Hall '-P 2ybc'
_space_group_name_H-M_alt 'P 1 21/c 1'
_atom_sites_solution_hydrogens mixed
_audit_creation_method SHELXL-2014/7
_cell_angle_alpha 90
_cell_angle_beta 101.765(3)
_cell_angle_gamma 90
_cell_formula_units_Z 8
_cell_length_a 11.4520(11)
_cell_length_b 11.8284(11)
_cell_length_c 23.988(2)
_cell_measurement_reflns_used 8067
_cell_measurement_temperature 147(2)
_cell_measurement_theta_max 24.10
_cell_measurement_theta_min 2.24
_cell_volume 3181.1(5)
_computing_cell_refinement APEX2
_computing_data_collection 'APEX2 (Bruker, 2014)'
_computing_data_reduction 'SAINT (Bruker, 2014)'
_computing_molecular_graphics 'PLATON (Spek, 2009)'
_computing_publication_material 'SHELXTL (Sheldrick, 2008)'
_computing_structure_refinement 'SHELXL-2014/7 (Sheldrick, 2015)'
_computing_structure_solution 'SHELXT (Sheldrick, 2008)'
_diffrn_ambient_temperature 147(2)
_diffrn_measured_fraction_theta_full 1.000
_diffrn_measured_fraction_theta_max 0.997
_diffrn_measurement_device_type 'Bruker Kappa APEX-DUO CCD'
_diffrn_measurement_method '\f and \w scans'
_diffrn_radiation_type MoK\a
_diffrn_radiation_wavelength 0.71073
_diffrn_reflns_av_R_equivalents 0.0632
_diffrn_reflns_av_unetI/netI 0.0505
_diffrn_reflns_Laue_measured_fraction_full 1.000
_diffrn_reflns_Laue_measured_fraction_max 0.997
_diffrn_reflns_limit_h_max 14
_diffrn_reflns_limit_h_min -14
_diffrn_reflns_limit_k_max 15
_diffrn_reflns_limit_k_min -15
_diffrn_reflns_limit_l_max 31
_diffrn_reflns_limit_l_min -31
_diffrn_reflns_number 47891
_diffrn_reflns_point_group_measured_fraction_full 1.000
_diffrn_reflns_point_group_measured_fraction_max 0.997
_diffrn_reflns_theta_full 25.242
_diffrn_reflns_theta_max 27.556
_diffrn_reflns_theta_min 1.734
_diffrn_source 'sealed tube with Bruker Triumph monochromator'
_exptl_absorpt_coefficient_mu 0.101
_exptl_absorpt_correction_T_max 0.7456
_exptl_absorpt_correction_T_min 0.6985
_exptl_absorpt_correction_type multi-scan
_exptl_absorpt_process_details 'SADABS (Sheldrick, 1996)'
_exptl_crystal_colour colourless
_exptl_crystal_density_diffrn 1.395
_exptl_crystal_description needle
_exptl_crystal_F_000 1376
_exptl_crystal_size_max 0.300
_exptl_crystal_size_mid 0.160
_exptl_crystal_size_min 0.100
_refine_diff_density_max 0.495
_refine_diff_density_min -0.206
_refine_diff_density_rms 0.048
_refine_ls_extinction_method none
_refine_ls_goodness_of_fit_ref 1.006
_refine_ls_hydrogen_treatment mixed
_refine_ls_matrix_type full
_refine_ls_number_parameters 459
_refine_ls_number_reflns 7336
_refine_ls_number_restraints 0
_refine_ls_restrained_S_all 1.006
_refine_ls_R_factor_all 0.0904
_refine_ls_R_factor_gt 0.0441
_refine_ls_shift/su_max 0.001
_refine_ls_shift/su_mean 0.000
_refine_ls_structure_factor_coef Fsqd
_refine_ls_weighting_details 'w=1/[\s^2^(Fo^2^)+(0.0457P)^2^+0.8118P] where P=(Fo^2^+2Fc^2^)/3'
_refine_ls_weighting_scheme calc
_refine_ls_wR_factor_gt 0.0904
_refine_ls_wR_factor_ref 0.1089
_reflns_Friedel_coverage 0.000
_reflns_number_gt 4658
_reflns_number_total 7336
_reflns_threshold_expression 'I > 2\s(I)'
_cod_data_source_file jo6b01565_si_004.cif
_cod_data_source_block d15103
_cod_original_sg_symbol_H-M 'P 21/c'
_cod_database_code 4037122
_shelx_shelxl_version_number 2014/7
_shelx_space_group_comment
; 
The symmetry employed for this shelxl refinement is uniquely defined 
by the following loop, which should always be used as a source of 
symmetry information in preference to the above space-group names. 
They are only intended as comments. 
;
_shelx_estimated_absorpt_t_min 0.970
_shelx_estimated_absorpt_t_max 0.990

loop_
_space_group_symop_operation_xyz
'x, y, z'
'-x, y+1/2, -z+1/2'
'-x, -y, -z'
'x, -y-1/2, z-1/2'

loop_
_atom_site_label
_atom_site_type_symbol
_atom_site_fract_x
_atom_site_fract_y
_atom_site_fract_z
_atom_site_U_iso_or_equiv
_atom_site_adp_type
_atom_site_occupancy
_atom_site_site_symmetry_order
_atom_site_calc_flag
_atom_site_refinement_flags_posn
_atom_site_refinement_flags_adp
F1A F 0.47712(12) 1.00242(10) 0.77483(5) 0.0482(3) Uani 1 1 d . .
F2A F 0.58325(11) 0.95586(9) 0.97177(5) 0.0462(3) Uani 1 1 d . .
N1A N 0.41085(13) 0.77831(12) 0.86937(6) 0.0231(3) Uani 1 1 d . .
N2A N 0.53043(12) 0.65430(11) 0.83766(6) 0.0241(3) Uani 1 1 d . .
N3A N 0.58713(12) 0.76000(11) 0.84432(6) 0.0229(3) Uani 1 1 d . .
N4A N 0.23732(12) 0.60721(12) 0.86569(6) 0.0241(3) Uani 1 1 d . .
C1A C 0.42806(15) 0.66975(14) 0.85229(7) 0.0224(4) Uani 1 1 d . .
C2A C 0.33675(15) 0.58071(14) 0.84706(7) 0.0225(4) Uani 1 1 d . .
C3A C 0.35165(17) 0.47813(14) 0.82122(8) 0.0308(4) Uani 1 1 d . .
H3AA H 0.4235 0.4618 0.8089 0.037 Uiso 1 1 calc R U
C4A C 0.25966(17) 0.40032(16) 0.81386(9) 0.0356(5) Uani 1 1 d . .
H4AA H 0.2671 0.3299 0.7959 0.043 Uiso 1 1 calc R U
C5A C 0.15703(17) 0.42612(15) 0.83287(8) 0.0322(4) Uani 1 1 d . .
H5AA H 0.0926 0.3740 0.8283 0.039 Uiso 1 1 calc R U
C6A C 0.15015(16) 0.52955(15) 0.85874(8) 0.0282(4) Uani 1 1 d . .
H6AA H 0.0799 0.5466 0.8724 0.034 Uiso 1 1 calc R U
C7A C 0.70327(15) 0.76365(14) 0.83217(7) 0.0237(4) Uani 1 1 d . .
C8A C 0.74758(15) 0.67175(15) 0.80715(8) 0.0272(4) Uani 1 1 d . .
H8AA H 0.6985 0.6075 0.7961 0.033 Uiso 1 1 calc R U
C9A C 0.86334(16) 0.67337(16) 0.79819(8) 0.0327(4) Uani 1 1 d . .
H9AA H 0.8932 0.6099 0.7813 0.039 Uiso 1 1 calc R U
C10A C 0.93588(16) 0.76640(16) 0.81363(9) 0.0360(5) Uani 1 1 d . .
H10A H 1.0156 0.7668 0.8079 0.043 Uiso 1 1 calc R U
C11A C 0.89066(16) 0.85875(15) 0.83745(9) 0.0352(5) Uani 1 1 d . .
H11A H 0.9393 0.9236 0.8475 0.042 Uiso 1 1 calc R U
C12A C 0.77517(16) 0.85792(15) 0.84693(8) 0.0306(4) Uani 1 1 d . .
H12A H 0.7453 0.9218 0.8635 0.037 Uiso 1 1 calc R U
C13A C 0.52709(14) 0.97295(14) 0.87296(8) 0.0241(4) Uani 1 1 d . .
C14A C 0.50288(17) 1.04832(15) 0.82804(8) 0.0313(4) Uani 1 1 d . .
C15A C 0.50187(18) 1.16383(16) 0.83311(10) 0.0402(5) Uani 1 1 d . .
H15A H 0.4861 1.2112 0.8004 0.048 Uiso 1 1 calc R U
C16A C 0.52458(17) 1.20883(16) 0.88728(10) 0.0430(6) Uani 1 1 d . .
H16A H 0.5222 1.2885 0.8921 0.052 Uiso 1 1 calc R U
C17A C 0.55062(17) 1.13994(16) 0.93434(10) 0.0403(5) Uani 1 1 d . .
H17A H 0.5667 1.1708 0.9717 0.048 Uiso 1 1 calc R U
C18A C 0.55279(16) 1.02474(15) 0.92577(8) 0.0318(4) Uani 1 1 d . .
B1A B 0.51305(17) 0.84176(16) 0.86383(8) 0.0231(4) Uani 1 1 d . .
F1B F 0.05050(10) 0.50114(9) 1.06107(5) 0.0406(3) Uani 1 1 d . .
F2B F 0.39020(9) 0.55595(9) 0.98416(5) 0.0418(3) Uani 1 1 d . .
N1B N 0.19463(13) 0.73229(12) 0.96884(7) 0.0237(3) Uani 1 1 d . .
N2B N 0.16032(13) 0.85504(11) 1.03492(6) 0.0266(3) Uani 1 1 d . .
N3B N 0.17697(13) 0.74703(11) 1.05954(6) 0.0251(3) Uani 1 1 d . .
N4B N 0.20737(13) 0.91397(12) 0.89474(6) 0.0257(3) Uani 1 1 d . .
C1B C 0.17196(15) 0.84159(14) 0.98241(7) 0.0235(4) Uani 1 1 d . .
C2B C 0.16795(14) 0.93639(14) 0.94251(7) 0.0225(4) Uani 1 1 d . .
C3B C 0.12714(16) 1.04231(14) 0.95464(8) 0.0286(4) Uani 1 1 d . .
H3BA H 0.0994 1.0551 0.9888 0.034 Uiso 1 1 calc R U
C4B C 0.12771(17) 1.12886(15) 0.91586(8) 0.0317(4) Uani 1 1 d . .
H4BA H 0.1005 1.2023 0.9230 0.038 Uiso 1 1 calc R U
C5B C 0.16832(17) 1.10688(15) 0.86662(8) 0.0328(4) Uani 1 1 d . .
H5BA H 0.1696 1.1647 0.8392 0.039 Uiso 1 1 calc R U
C6B C 0.20692(16) 0.99944(15) 0.85810(8) 0.0306(4) Uani 1 1 d . .
H6BA H 0.2350 0.9849 0.8242 0.037 Uiso 1 1 calc R U
C7B C 0.18358(15) 0.74242(14) 1.11947(7) 0.0243(4) Uani 1 1 d . .
C8B C 0.15135(17) 0.83490(15) 1.14822(8) 0.0305(4) Uani 1 1 d . .
H8BA H 0.1234 0.9017 1.1278 0.037 Uiso 1 1 calc R U
C9B C 0.15959(18) 0.83057(16) 1.20656(8) 0.0356(5) Uani 1 1 d . .
H9BA H 0.1365 0.8943 1.2258 0.043 Uiso 1 1 calc R U
C10B C 0.20071(17) 0.73527(16) 1.23685(8) 0.0315(4) Uani 1 1 d . .
H10B H 0.2050 0.7321 1.2768 0.038 Uiso 1 1 calc R U
C11B C 0.23575(19) 0.64398(16) 1.20823(8) 0.0372(5) Uani 1 1 d . .
H11B H 0.2657 0.5781 1.2290 0.045 Uiso 1 1 calc R U
C12B C 0.22799(19) 0.64679(16) 1.15008(8) 0.0363(5) Uani 1 1 d . .
H12B H 0.2529 0.5835 1.1311 0.044 Uiso 1 1 calc R U
C13B C 0.21968(15) 0.53534(14) 1.02273(7) 0.0227(4) Uani 1 1 d . .
C14B C 0.14569(16) 0.45833(15) 1.04210(8) 0.0284(4) Uani 1 1 d . .
C15B C 0.16144(18) 0.34323(15) 1.04345(8) 0.0370(5) Uani 1 1 d . .
H15B H 0.1071 0.2947 1.0569 0.044 Uiso 1 1 calc R U
C16B C 0.25852(19) 0.30022(16) 1.02477(9) 0.0394(5) Uani 1 1 d . .
H16B H 0.2720 0.2209 1.0258 0.047 Uiso 1 1 calc R U
C17B C 0.33651(18) 0.37112(16) 1.00463(8) 0.0370(5) Uani 1 1 d . .
H17B H 0.4034 0.3418 0.9916 0.044 Uiso 1 1 calc R U
C18B C 0.31424(16) 0.48546(15) 1.00408(8) 0.0285(4) Uani 1 1 d . .
B1B B 0.19790(17) 0.66591(16) 1.01826(8) 0.0236(4) Uani 1 1 d . .
H1NA H 0.3425(19) 0.8031(17) 0.8791(9) 0.043(6) Uiso 1 1 d . .
H1NB H 0.2059(18) 0.7128(17) 0.9355(9) 0.038(6) Uiso 1 1 d . .

loop_
_atom_site_aniso_label
_atom_site_aniso_U_11
_atom_site_aniso_U_22
_atom_site_aniso_U_33
_atom_site_aniso_U_23
_atom_site_aniso_U_13
_atom_site_aniso_U_12
F1A 0.0710(9) 0.0399(7) 0.0336(7) 0.0055(5) 0.0103(6) 0.0054(6)
F2A 0.0635(8) 0.0369(7) 0.0336(6) -0.0044(5) -0.0005(6) 0.0186(6)
N1A 0.0217(8) 0.0215(8) 0.0271(8) -0.0017(6) 0.0076(6) 0.0005(6)
N2A 0.0234(8) 0.0190(8) 0.0308(8) -0.0015(6) 0.0079(6) -0.0030(6)
N3A 0.0207(7) 0.0181(7) 0.0306(8) -0.0008(6) 0.0065(6) -0.0013(6)
N4A 0.0241(8) 0.0231(8) 0.0266(8) 0.0017(6) 0.0085(6) -0.0003(6)
C1A 0.0237(9) 0.0203(9) 0.0234(9) 0.0005(7) 0.0053(7) 0.0019(7)
C2A 0.0233(9) 0.0212(9) 0.0239(9) 0.0021(7) 0.0067(7) 0.0004(7)
C3A 0.0297(10) 0.0244(10) 0.0413(11) -0.0030(8) 0.0141(9) -0.0008(8)
C4A 0.0377(11) 0.0227(10) 0.0483(13) -0.0084(9) 0.0136(10) -0.0034(8)
C5A 0.0296(10) 0.0250(10) 0.0427(12) 0.0006(8) 0.0091(9) -0.0067(8)
C6A 0.0240(9) 0.0278(10) 0.0349(11) 0.0034(8) 0.0106(8) -0.0022(8)
C7A 0.0213(9) 0.0212(9) 0.0290(10) 0.0042(7) 0.0061(7) 0.0026(7)
C8A 0.0246(9) 0.0237(9) 0.0333(10) -0.0003(8) 0.0055(8) 0.0014(7)
C9A 0.0287(10) 0.0299(10) 0.0418(12) -0.0007(9) 0.0125(9) 0.0081(8)
C10A 0.0211(9) 0.0350(11) 0.0549(13) 0.0043(10) 0.0148(9) 0.0031(8)
C11A 0.0248(10) 0.0244(10) 0.0578(14) 0.0027(9) 0.0118(9) -0.0025(8)
C12A 0.0256(10) 0.0199(9) 0.0479(12) -0.0001(8) 0.0109(9) 0.0031(7)
C13A 0.0175(8) 0.0213(9) 0.0338(10) -0.0011(8) 0.0062(7) 0.0012(7)
C14A 0.0292(10) 0.0280(10) 0.0371(11) 0.0000(8) 0.0079(9) -0.0009(8)
C15A 0.0375(11) 0.0250(11) 0.0593(15) 0.0108(10) 0.0131(10) 0.0009(9)
C16A 0.0329(11) 0.0189(10) 0.0756(17) -0.0037(10) 0.0073(11) 0.0013(8)
C17A 0.0361(11) 0.0294(11) 0.0512(13) -0.0155(10) -0.0009(10) 0.0058(9)
C18A 0.0282(10) 0.0265(10) 0.0384(11) -0.0006(8) 0.0014(9) 0.0080(8)
B1A 0.0234(10) 0.0226(10) 0.0231(11) 0.0003(8) 0.0040(8) 0.0021(8)
F1B 0.0363(6) 0.0440(7) 0.0462(7) 0.0103(5) 0.0194(5) 0.0025(5)
F2B 0.0312(6) 0.0420(7) 0.0567(8) 0.0141(6) 0.0193(6) 0.0094(5)
N1B 0.0277(8) 0.0205(8) 0.0251(8) -0.0011(6) 0.0106(7) 0.0027(6)
N2B 0.0323(8) 0.0212(8) 0.0271(8) 0.0035(6) 0.0074(7) 0.0055(6)
N3B 0.0316(8) 0.0197(7) 0.0245(8) 0.0029(6) 0.0067(7) 0.0049(6)
N4B 0.0264(8) 0.0234(8) 0.0293(8) 0.0031(6) 0.0104(7) 0.0015(6)
C1B 0.0225(9) 0.0217(9) 0.0268(10) 0.0005(7) 0.0066(7) 0.0030(7)
C2B 0.0201(9) 0.0217(9) 0.0254(9) 0.0008(7) 0.0039(7) 0.0014(7)
C3B 0.0340(10) 0.0253(10) 0.0264(10) 0.0007(8) 0.0056(8) 0.0049(8)
C4B 0.0395(11) 0.0198(9) 0.0337(11) -0.0009(8) 0.0023(9) 0.0046(8)
C5B 0.0398(11) 0.0243(10) 0.0339(11) 0.0088(8) 0.0070(9) 0.0002(8)
C6B 0.0347(11) 0.0296(10) 0.0298(10) 0.0047(8) 0.0119(8) 0.0001(8)
C7B 0.0282(9) 0.0237(9) 0.0211(9) -0.0011(7) 0.0050(7) 0.0013(7)
C8B 0.0379(11) 0.0264(10) 0.0268(10) -0.0004(8) 0.0057(8) 0.0069(8)
C9B 0.0448(12) 0.0325(11) 0.0295(11) -0.0071(9) 0.0074(9) 0.0081(9)
C10B 0.0363(11) 0.0354(11) 0.0224(10) -0.0034(8) 0.0051(8) 0.0001(8)
C11B 0.0567(13) 0.0287(10) 0.0254(10) 0.0046(8) 0.0064(9) 0.0065(9)
C12B 0.0562(13) 0.0247(10) 0.0283(11) -0.0020(8) 0.0098(10) 0.0098(9)
C13B 0.0245(9) 0.0223(9) 0.0208(9) 0.0012(7) 0.0035(7) 0.0023(7)
C14B 0.0277(10) 0.0318(10) 0.0248(10) 0.0023(8) 0.0035(8) 0.0010(8)
C15B 0.0407(12) 0.0267(11) 0.0392(12) 0.0078(9) -0.0021(9) -0.0077(9)
C16B 0.0507(13) 0.0208(10) 0.0401(12) -0.0028(9) -0.0067(10) 0.0040(9)
C17B 0.0402(11) 0.0331(11) 0.0358(11) -0.0043(9) 0.0031(9) 0.0149(9)
C18B 0.0288(10) 0.0277(10) 0.0289(10) 0.0029(8) 0.0052(8) 0.0024(8)
B1B 0.0204(10) 0.0258(11) 0.0253(11) -0.0003(8) 0.0063(8) 0.0011(8)

loop_
_atom_type_symbol
_atom_type_description
_atom_type_scat_dispersion_real
_atom_type_scat_dispersion_imag
_atom_type_scat_source
C C 0.0033 0.0016 'International Tables Vol C Tables 4.2.6.8 and 6.1.1.4'
H H 0.0000 0.0000 'International Tables Vol C Tables 4.2.6.8 and 6.1.1.4'
N N 0.0061 0.0033 'International Tables Vol C Tables 4.2.6.8 and 6.1.1.4'
B B 0.0013 0.0007 'International Tables Vol C Tables 4.2.6.8 and 6.1.1.4'
F F 0.0171 0.0103 'International Tables Vol C Tables 4.2.6.8 and 6.1.1.4'

loop_
_geom_angle_atom_site_label_1
_geom_angle_atom_site_label_2
_geom_angle_atom_site_label_3
_geom_angle
C1A N1A B1A 107.16(15)
C1A N1A H1NA 124.1(13)
B1A N1A H1NA 128.5(13)
C1A N2A N3A 105.38(13)
N2A N3A C7A 115.80(13)
N2A N3A B1A 110.43(14)
C7A N3A B1A 133.76(14)
C6A N4A C2A 117.32(15)
N2A C1A N1A 113.76(15)
N2A C1A C2A 122.63(15)
N1A C1A C2A 123.48(15)
N4A C2A C3A 122.84(16)
N4A C2A C1A 116.15(14)
C3A C2A C1A 120.91(16)
C4A C3A C2A 118.61(17)
C4A C3A H3AA 120.7
C2A C3A H3AA 120.7
C5A C4A C3A 119.28(17)
C5A C4A H4AA 120.4
C3A C4A H4AA 120.4
C4A C5A C6A 118.37(17)
C4A C5A H5AA 120.8
C6A C5A H5AA 120.8
N4A C6A C5A 123.57(17)
N4A C6A H6AA 118.2
C5A C6A H6AA 118.2
C8A C7A C12A 119.31(16)
C8A C7A N3A 120.40(15)
C12A C7A N3A 120.26(15)
C9A C8A C7A 120.15(17)
C9A C8A H8AA 119.9
C7A C8A H8AA 119.9
C10A C9A C8A 120.72(17)
C10A C9A H9AA 119.6
C8A C9A H9AA 119.6
C11A C10A C9A 118.98(17)
C11A C10A H10A 120.5
C9A C10A H10A 120.5
C10A C11A C12A 120.84(17)
C10A C11A H11A 119.6
C12A C11A H11A 119.6
C11A C12A C7A 119.98(17)
C11A C12A H12A 120.0
C7A C12A H12A 120.0
C14A C13A C18A 113.55(16)
C14A C13A B1A 121.99(16)
C18A C13A B1A 124.17(16)
F1A C14A C15A 118.40(18)
F1A C14A C13A 116.35(16)
C15A C14A C13A 125.25(19)
C14A C15A C16A 117.68(19)
C14A C15A H15A 121.2
C16A C15A H15A 121.2
C17A C16A C15A 120.83(18)
C17A C16A H16A 119.6
C15A C16A H16A 119.6
C16A C17A C18A 118.1(2)
C16A C17A H17A 121.0
C18A C17A H17A 121.0
F2A C18A C17A 118.76(18)
F2A C18A C13A 116.70(15)
C17A C18A C13A 124.54(18)
N1A B1A N3A 103.25(15)
N1A B1A C13A 124.91(16)
N3A B1A C13A 131.64(16)
C1B N1B B1B 107.34(15)
C1B N1B H1NB 122.7(13)
B1B N1B H1NB 129.9(13)
C1B N2B N3B 105.28(13)
N2B N3B C7B 115.71(13)
N2B N3B B1B 110.24(14)
C7B N3B B1B 133.56(14)
C6B N4B C2B 117.05(15)
N2B C1B N1B 113.97(15)
N2B C1B C2B 122.75(15)
N1B C1B C2B 123.19(16)
N4B C2B C3B 122.95(16)
N4B C2B C1B 115.77(14)
C3B C2B C1B 121.28(16)
C4B C3B C2B 118.59(17)
C4B C3B H3BA 120.7
C2B C3B H3BA 120.7
C5B C4B C3B 118.99(17)
C5B C4B H4BA 120.5
C3B C4B H4BA 120.5
C6B C5B C4B 118.45(17)
C6B C5B H5BA 120.8
C4B C5B H5BA 120.8
N4B C6B C5B 123.98(18)
N4B C6B H6BA 118.0
C5B C6B H6BA 118.0
C8B C7B C12B 119.15(16)
C8B C7B N3B 120.54(15)
C12B C7B N3B 120.23(15)
C7B C8B C9B 120.33(17)
C7B C8B H8BA 119.8
C9B C8B H8BA 119.8
C10B C9B C8B 120.75(17)
C10B C9B H9BA 119.6
C8B C9B H9BA 119.6
C9B C10B C11B 118.82(18)
C9B C10B H10B 120.6
C11B C10B H10B 120.6
C12B C11B C10B 121.19(18)
C12B C11B H11B 119.4
C10B C11B H11B 119.4
C11B C12B C7B 119.72(17)
C11B C12B H12B 120.1
C7B C12B H12B 120.1
C18B C13B C14B 113.56(16)
C18B C13B B1B 121.51(16)
C14B C13B B1B 124.85(16)
F1B C14B C15B 118.11(17)
F1B C14B C13B 116.94(16)
C15B C14B C13B 124.95(18)
C14B C15B C16B 117.99(19)
C14B C15B H15B 121.0
C16B C15B H15B 121.0
C15B C16B C17B 120.75(18)
C15B C16B H16B 119.6
C17B C16B H16B 119.6
C18B C17B C16B 117.91(19)
C18B C17B H17B 121.0
C16B C17B H17B 121.0
F2B C18B C17B 118.39(17)
F2B C18B C13B 116.77(15)
C17B C18B C13B 124.84(18)
N1B B1B N3B 103.15(15)
N1B B1B C13B 125.54(16)
N3B B1B C13B 131.31(16)

loop_
_geom_bond_atom_site_label_1
_geom_bond_atom_site_label_2
_geom_bond_distance
F1A C14A 1.363(2)
F2A C18A 1.359(2)
N1A C1A 1.374(2)
N1A B1A 1.419(2)
N1A H1NA 0.91(2)
N2A C1A 1.303(2)
N2A N3A 1.4029(18)
N3A C7A 1.419(2)
N3A B1A 1.427(2)
N4A C6A 1.342(2)
N4A C2A 1.342(2)
C1A C2A 1.471(2)
C2A C3A 1.389(2)
C3A C4A 1.383(3)
C3A H3AA 0.9500
C4A C5A 1.379(3)
C4A H4AA 0.9500
C5A C6A 1.381(3)
C5A H5AA 0.9500
C6A H6AA 0.9500
C7A C8A 1.387(2)
C7A C12A 1.388(2)
C8A C9A 1.386(3)
C8A H8AA 0.9500
C9A C10A 1.383(3)
C9A H9AA 0.9500
C10A C11A 1.382(3)
C10A H10A 0.9500
C11A C12A 1.387(3)
C11A H11A 0.9500
C12A H12A 0.9500
C13A C14A 1.382(2)
C13A C18A 1.384(3)
C13A B1A 1.571(3)
C14A C15A 1.372(3)
C15A C16A 1.379(3)
C15A H15A 0.9500
C16A C17A 1.375(3)
C16A H16A 0.9500
C17A C18A 1.379(3)
C17A H17A 0.9500
F1B C14B 1.362(2)
F2B C18B 1.360(2)
N1B C1B 1.371(2)
N1B B1B 1.416(2)
N1B H1NB 0.87(2)
N2B C1B 1.303(2)
N2B N3B 1.4040(19)
N3B C7B 1.425(2)
N3B B1B 1.434(2)
N4B C6B 1.339(2)
N4B C2B 1.341(2)
C1B C2B 1.469(2)
C2B C3B 1.389(2)
C3B C4B 1.384(2)
C3B H3BA 0.9500
C4B C5B 1.380(3)
C4B H4BA 0.9500
C5B C6B 1.374(3)
C5B H5BA 0.9500
C6B H6BA 0.9500
C7B C8B 1.383(2)
C7B C12B 1.387(2)
C8B C9B 1.384(3)
C8B H8BA 0.9500
C9B C10B 1.371(3)
C9B H9BA 0.9500
C10B C11B 1.382(3)
C10B H10B 0.9500
C11B C12B 1.380(3)
C11B H11B 0.9500
C12B H12B 0.9500
C13B C18B 1.385(2)
C13B C14B 1.387(2)
C13B B1B 1.565(3)
C14B C15B 1.373(3)
C15B C16B 1.378(3)
C15B H15B 0.9500
C16B C17B 1.382(3)
C16B H16B 0.9500
C17B C18B 1.376(3)
C17B H17B 0.9500

loop_
_geom_hbond_atom_site_label_D
_geom_hbond_atom_site_label_H
_geom_hbond_atom_site_label_A
_geom_hbond_distance_DH
_geom_hbond_distance_HA
_geom_hbond_distance_DA
_geom_hbond_angle_DHA
N1A H1NA N4B 0.91(2) 2.12(2) 2.992(2) 160.5(18)
N1B H1NB N4A 0.87(2) 2.18(2) 3.007(2) 160.3(18)

loop_
_geom_torsion_atom_site_label_1
_geom_torsion_atom_site_label_2
_geom_torsion_atom_site_label_3
_geom_torsion_atom_site_label_4
_geom_torsion
C1A N2A N3A C7A 178.38(14)
C1A N2A N3A B1A -0.17(18)
N3A N2A C1A N1A -0.91(19)
N3A N2A C1A C2A 175.12(14)
B1A N1A C1A N2A 1.6(2)
B1A N1A C1A C2A -174.35(16)
C6A N4A C2A C3A 0.3(2)
C6A N4A C2A C1A 176.70(15)
N2A C1A C2A N4A 177.65(15)
N1A C1A C2A N4A -6.7(2)
N2A C1A C2A C3A -5.9(3)
N1A C1A C2A C3A 169.77(16)
N4A C2A C3A C4A 0.6(3)
C1A C2A C3A C4A -175.60(17)
C2A C3A C4A C5A -0.8(3)
C3A C4A C5A C6A 0.0(3)
C2A N4A C6A C5A -1.1(3)
C4A C5A C6A N4A 1.0(3)
N2A N3A C7A C8A 9.4(2)
B1A N3A C7A C8A -172.52(18)
N2A N3A C7A C12A -168.53(15)
B1A N3A C7A C12A 9.6(3)
C12A C7A C8A C9A 1.4(3)
N3A C7A C8A C9A -176.52(16)
C7A C8A C9A C10A -0.4(3)
C8A C9A C10A C11A -0.9(3)
C9A C10A C11A C12A 1.3(3)
C10A C11A C12A C7A -0.3(3)
C8A C7A C12A C11A -1.0(3)
N3A C7A C12A C11A 176.87(17)
C18A C13A C14A F1A 179.86(16)
B1A C13A C14A F1A -6.1(3)
C18A C13A C14A C15A -0.8(3)
B1A C13A C14A C15A 173.32(19)
F1A C14A C15A C16A 178.08(17)
C13A C14A C15A C16A -1.3(3)
C14A C15A C16A C17A 1.8(3)
C15A C16A C17A C18A -0.3(3)
C16A C17A C18A F2A 177.29(17)
C16A C17A C18A C13A -2.0(3)
C14A C13A C18A F2A -176.84(16)
B1A C13A C18A F2A 9.2(3)
C14A C13A C18A C17A 2.4(3)
B1A C13A C18A C17A -171.49(19)
C1A N1A B1A N3A -1.56(18)
C1A N1A B1A C13A 173.80(16)
N2A N3A B1A N1A 1.09(18)
C7A N3A B1A N1A -177.11(16)
N2A N3A B1A C13A -173.81(17)
C7A N3A B1A C13A 8.0(3)
C14A C13A B1A N1A -96.0(2)
C18A C13A B1A N1A 77.4(2)
C14A C13A B1A N3A 77.9(3)
C18A C13A B1A N3A -108.6(2)
C1B N2B N3B C7B 172.23(14)
C1B N2B N3B B1B -0.87(18)
N3B N2B C1B N1B 0.41(19)
N3B N2B C1B C2B -176.26(15)
B1B N1B C1B N2B 0.2(2)
B1B N1B C1B C2B 176.85(16)
C6B N4B C2B C3B 0.4(3)
C6B N4B C2B C1B -178.73(15)
N2B C1B C2B N4B 165.59(16)
N1B C1B C2B N4B -10.8(2)
N2B C1B C2B C3B -13.6(3)
N1B C1B C2B C3B 170.09(16)
N4B C2B C3B C4B -0.4(3)
C1B C2B C3B C4B 178.74(16)
C2B C3B C4B C5B 0.2(3)
C3B C4B C5B C6B -0.1(3)
C2B N4B C6B C5B -0.3(3)
C4B C5B C6B N4B 0.2(3)
N2B N3B C7B C8B 12.5(2)
B1B N3B C7B C8B -176.46(19)
N2B N3B C7B C12B -164.37(16)
B1B N3B C7B C12B 6.7(3)
C12B C7B C8B C9B -2.1(3)
N3B C7B C8B C9B -179.05(17)
C7B C8B C9B C10B 0.6(3)
C8B C9B C10B C11B 1.0(3)
C9B C10B C11B C12B -1.1(3)
C10B C11B C12B C7B -0.4(3)
C8B C7B C12B C11B 2.0(3)
N3B C7B C12B C11B 178.96(18)
C18B C13B C14B F1B -179.89(15)
B1B C13B C14B F1B -3.3(3)
C18B C13B C14B C15B 0.1(3)
B1B C13B C14B C15B 176.65(18)
F1B C14B C15B C16B -179.35(16)
C13B C14B C15B C16B 0.7(3)
C14B C15B C16B C17B -0.8(3)
C15B C16B C17B C18B 0.2(3)
C16B C17B C18B F2B -179.79(16)
C16B C17B C18B C13B 0.6(3)
C14B C13B C18B F2B 179.64(15)
B1B C13B C18B F2B 2.9(2)
C14B C13B C18B C17B -0.7(3)
B1B C13B C18B C17B -177.43(17)
C1B N1B B1B N3B -0.70(18)
C1B N1B B1B C13B 179.26(16)
N2B N3B B1B N1B 0.96(18)
C7B N3B B1B N1B -170.44(17)
N2B N3B B1B C13B -178.99(17)
C7B N3B B1B C13B 9.6(3)
C18B C13B B1B N1B 49.7(3)
C14B C13B B1B N1B -126.7(2)
C18B C13B B1B N3B -130.4(2)
C14B C13B B1B N3B 53.3(3)
